data_2102325
loop_
_publ_author_name
'Marsh, Richard E.'

_publ_section_title
;
 Space group <i>Cc</i>: an update
;
_journal_issue 2
_journal_name_full 'Acta Crystallographica Section B'
_journal_page_first 252
_journal_page_last 253
_journal_paper_doi 10.1107/S0108768104003878
_journal_volume 60
_journal_year 2004
_chemical_formula_moiety 'C12 H25 N2 O2 S Br Si2'
_chemical_formula_sum 'C12 H25 Br N2 O2 S Si2'
_space_group_crystal_system monoclinic
_space_group_IT_number 15
_space_group_name_Hall '-C 2yc'
_space_group_name_H-M_alt 'C 1 2/c 1'
_audit_creation_method CRYM
_cell_angle_alpha 90
_cell_angle_beta 98.95
_cell_angle_gamma 90
_cell_formula_units_Z 8
_cell_length_a 29.4720
_cell_length_b 10.7810
_cell_length_c 12.1200
_cell_volume 3804.092
_cod_data_source_file bk0142.cif
_cod_data_source_block EBAQUT
_cod_depositor_comments
;
 Updating space group information and adding the symmetry operation list.

 Antanas Vaitkus,
 2018-06-14

 Adding the _cell_formula_units_Z data item.

 Antanas Vaitkus,
 2017-08-05

  Added moiety chemical formula from Marsh (2004) paper.
  The summary chemical formula is calculated from moiety formula using
  AdHocParser
  (svn://www.crystallography.net/cod-tools/trunk/Formulae/AdHocParser.yp,
  revision 1441.)

  Andrius Merkys
  2013-11-11
;
_cod_original_sg_symbol_H-M C2/c
_cod_database_code 2102325

loop_
_space_group_symop_id
_space_group_symop_operation_xyz
1 x,y,z
2 -x,y,-z+1/2
3 -x,-y,-z
4 x,-y,z+1/2
5 x+1/2,y+1/2,z
6 -x+1/2,y+1/2,-z+1/2
7 -x+1/2,-y+1/2,-z
8 x+1/2,-y+1/2,z+1/2

loop_
_atom_site_label
_atom_site_type_symbol
_atom_site_fract_x
_atom_site_fract_y
_atom_site_fract_z
Br1 Br 0.03825 0.26275 0.13745
S1 S 0.21675 0.08435 0.14820
Si1 Si 0.10010 0.45485 -0.03880
Si2 Si 0.10520 -0.00230 0.23280
O1 O 0.21370 -0.03885 0.10775
O2 O 0.25035 0.16420 0.11120
C1 C 0.09800 0.23275 0.10935
C2 C 0.12130 0.31565 0.04275
C3 C 0.16410 0.26440 0.05025
C4 C 0.12455 0.13300 0.15125
C5 C 0.08710 0.57930 0.05445
C6 C 0.04790 0.41190 -0.13795
C7 C 0.14565 0.50725 -0.11975
C8 C 0.14275 -0.14140 0.24580
C9 C 0.09985 0.05640 0.37430
C10 C 0.04995 -0.06020 0.15390
C11 C 0.22230 0.20015 0.33945
C12 C 0.25495 -0.00965 0.33840
N1 N 0.22050 0.07930 0.28290
N2 N 0.16740 0.15705 0.11275
H1 H 0.18790 0.29755 0.01750
H2 H 0.06320 0.55260 0.09450
H3 H 0.07715 0.65160 0.01125
H4 H 0.11415 0.59875 0.10645
H5 H 0.02425 0.38605 -0.09695
H6 H 0.05500 0.34550 -0.18500
H7 H 0.03745 0.48255 -0.18315
H8 H 0.17285 0.52845 -0.06925
H9 H 0.13500 0.57855 -0.16340
H10 H 0.15230 0.44165 -0.16815
H11 H 0.12925 -0.20530 0.28510
H12 H 0.17240 -0.12015 0.28595
H13 H 0.14605 -0.17070 0.17250
H14 H 0.08975 -0.00990 0.41780
H15 H 0.07785 0.12250 0.36805
H16 H 0.12910 0.08615 0.41020
H17 H 0.03940 -0.12955 0.19245
H18 H 0.05445 -0.08550 0.08070
H19 H 0.02760 0.00480 0.14805
H20 H 0.22465 0.18780 0.41845
H21 H 0.19485 0.24585 0.31280
H22 H 0.24850 0.24560 0.32400
H23 H 0.25525 -0.00635 0.41720
H24 H 0.28475 0.01170 0.32170
H25 H 0.24705 -0.09160 0.31215
